data_4114725
loop_
_publ_author_name
'Christopher P. McArdle'
'Steve Van'
'Michael C. Jennings'
'Richard J. Puddephatt'

_publ_section_title
;
 Gold(I) Macrocycles and Topologically Chiral [2]Catenanes
;
_journal_name_full 'Journal of the American Chemical Society'
_journal_page_first 3959
_journal_page_last 3965
_journal_paper_doi 10.1021/ja012006+
_journal_volume 124
_journal_year 2002
_chemical_formula_sum 'C28 H24 Br O2'
_chemical_formula_weight 472.38
_chemical_name_systematic
; 
 ? 
;
_space_group_IT_number 14
_symmetry_cell_setting monoclinic
_symmetry_space_group_name_Hall '-P 2ybc'
_symmetry_space_group_name_H-M 'P 1 21/c 1'
_atom_sites_solution_hydrogens geom
_atom_sites_solution_primary direct
_atom_sites_solution_secondary difmap
_audit_creation_method SHELXL-97
_cell_angle_alpha 90.00
_cell_angle_beta 102.925(2)
_cell_angle_gamma 90.00
_cell_formula_units_Z 4
_cell_length_a 13.8604(4)
_cell_length_b 18.4059(8)
_cell_length_c 9.3622(3)
_cell_measurement_temperature 200(2)
_cell_volume 2327.91(14)
_computing_cell_refinement 'Nonius DENZO'
_computing_data_collection 'Nonius COLLECT'
_computing_data_reduction 'Nonius DENZO'
_computing_molecular_graphics 'Bruker SHELXTL'
_computing_publication_material 'Bruker SHELXTL'
_computing_structure_refinement 'SHELXL-97 (Sheldrick, 1997)'
_computing_structure_solution 'SHELXS-97 (Sheldrick, 1990)'
_diffrn_ambient_temperature 200(2)
_diffrn_measured_fraction_theta_full 0.998
_diffrn_measured_fraction_theta_max 0.998
_diffrn_measurement_device_type 'Nonius Kappa-CCD'
_diffrn_measurement_method 'phi/omega scans'
_diffrn_radiation_monochromator graphite
_diffrn_radiation_source 'fine-focus sealed tube'
_diffrn_radiation_type MoK\a
_diffrn_radiation_wavelength 0.71073
_diffrn_reflns_av_R_equivalents 0.071
_diffrn_reflns_av_sigmaI/netI 0.0913
_diffrn_reflns_limit_h_max 17
_diffrn_reflns_limit_h_min -17
_diffrn_reflns_limit_k_max 20
_diffrn_reflns_limit_k_min -23
_diffrn_reflns_limit_l_max 12
_diffrn_reflns_limit_l_min -12
_diffrn_reflns_number 24120
_diffrn_reflns_theta_full 27.48
_diffrn_reflns_theta_max 27.48
_diffrn_reflns_theta_min 2.64
_exptl_absorpt_coefficient_mu 1.787
_exptl_absorpt_correction_T_max 0.8075
_exptl_absorpt_correction_T_min 0.7219
_exptl_absorpt_correction_type integration
_exptl_crystal_colour orange
_exptl_crystal_density_diffrn 1.348
_exptl_crystal_description prism
_exptl_crystal_F_000 972
_exptl_crystal_size_max 0.19
_exptl_crystal_size_mid 0.15
_exptl_crystal_size_min 0.13
_refine_diff_density_max 0.402
_refine_diff_density_min -0.531
_refine_diff_density_rms 0.052
_refine_ls_extinction_method none
_refine_ls_goodness_of_fit_ref 0.893
_refine_ls_hydrogen_treatment mixed
_refine_ls_matrix_type full
_refine_ls_number_parameters 282
_refine_ls_number_reflns 5310
_refine_ls_number_restraints 0
_refine_ls_restrained_S_all 0.893
_refine_ls_R_factor_all 0.1111
_refine_ls_R_factor_gt 0.0407
_refine_ls_shift/su_max 0.158
_refine_ls_shift/su_mean 0.007
_refine_ls_structure_factor_coef Fsqd
_refine_ls_weighting_details 'calc w=1/[\s^2^(Fo^2^)+(0.0440P)^2^+0.0000P] where P=(Fo^2^+2Fc^2^)/3'
_refine_ls_weighting_scheme calc
_refine_ls_wR_factor_gt 0.0864
_refine_ls_wR_factor_ref 0.1011
_reflns_number_gt 2678
_reflns_number_total 5310
_reflns_threshold_expression >2sigma(I)
_cod_data_source_file ja0120062B_1.cif
_cod_data_source_block compound1
_cod_database_code 4114725

loop_
_symmetry_equiv_pos_as_xyz
'x, y, z'
'-x, y+1/2, -z+1/2'
'-x, -y, -z'
'x, -y-1/2, z-1/2'

loop_
_atom_site_label
_atom_site_type_symbol
_atom_site_fract_x
_atom_site_fract_y
_atom_site_fract_z
_atom_site_U_iso_or_equiv
_atom_site_adp_type
_atom_site_occupancy
_atom_site_symmetry_multiplicity
_atom_site_calc_flag
_atom_site_refinement_flags
Br1 Br 0.09383(2) 0.250399(17) 0.25585(3) 0.05990(13) Uani 1 1 d .
C2 C -0.01148(19) 0.29848(15) 0.1243(3) 0.0423(7) Uani 1 1 d .
C3 C 0.00961(19) 0.35819(15) 0.0499(3) 0.0442(7) Uani 1 1 d .
H3A H 0.0759 0.3744 0.0609 0.053 Uiso 1 1 calc R
C4 C -0.06734(18) 0.39447(15) -0.0416(3) 0.0438(7) Uani 1 1 d .
H4A H -0.0531 0.4365 -0.0920 0.053 Uiso 1 1 calc R
C5 C -0.16497(18) 0.37135(14) -0.0621(3) 0.0341(6) Uani 1 1 d .
C6 C -0.18249(19) 0.31119(15) 0.0151(3) 0.0497(8) Uani 1 1 d .
H6A H -0.2486 0.2944 0.0042 0.060 Uiso 1 1 calc R
C7 C -0.1066(2) 0.27415(15) 0.1085(3) 0.0529(8) Uani 1 1 d .
H7A H -0.1205 0.2326 0.1606 0.063 Uiso 1 1 calc R
C8 C -0.24466(17) 0.41524(14) -0.1641(3) 0.0359(6) Uani 1 1 d .
H8A H -0.2260 0.4163 -0.2613 0.043 Uiso 1 1 calc R
C9 C -0.24805(17) 0.49386(13) -0.1157(3) 0.0330(6) Uani 1 1 d .
C10 C -0.23076(17) 0.51344(14) 0.0308(3) 0.0366(6) Uani 1 1 d .
H10A H -0.2088 0.4777 0.1041 0.044 Uiso 1 1 calc R
C11 C -0.24509(17) 0.58462(14) 0.0723(3) 0.0386(7) Uani 1 1 d .
H11A H -0.2340 0.5969 0.1732 0.046 Uiso 1 1 calc R
C12 C -0.27530(17) 0.63720(14) -0.0328(3) 0.0348(6) Uani 1 1 d .
C13 C -0.28920(18) 0.61899(15) -0.1798(3) 0.0415(7) Uani 1 1 d .
H13A H -0.3079 0.6553 -0.2530 0.050 Uiso 1 1 calc R
C14 C -0.27583(17) 0.54798(15) -0.2198(3) 0.0402(7) Uani 1 1 d .
H14A H -0.2859 0.5360 -0.3207 0.048 Uiso 1 1 calc R
O15 O -0.29099(12) 0.70637(9) 0.01391(18) 0.0410(4) Uani 1 1 d .
H15A H -0.3072 0.7340 -0.0590 0.062 Uiso 1 1 calc R
C16 C -0.34835(17) 0.38219(13) -0.1909(3) 0.0350(6) Uani 1 1 d .
C17 C -0.39035(19) 0.35001(14) -0.3226(3) 0.0434(7) Uani 1 1 d .
H17A H -0.3540 0.3478 -0.3973 0.052 Uiso 1 1 calc R
C18 C -0.4853(2) 0.32061(15) -0.3482(3) 0.0486(8) Uani 1 1 d .
H18A H -0.5135 0.2990 -0.4402 0.058 Uiso 1 1 calc R
C19 C -0.53777(19) 0.32288(14) -0.2405(3) 0.0404(7) Uani 1 1 d .
C20 C -0.49812(19) 0.35588(14) -0.1091(3) 0.0433(7) Uani 1 1 d .
H20A H -0.5348 0.3582 -0.0347 0.052 Uiso 1 1 calc R
C21 C -0.40390(19) 0.38587(15) -0.0857(3) 0.0430(7) Uani 1 1 d .
H21A H -0.3771 0.4094 0.0048 0.052 Uiso 1 1 calc R
O22 O -0.63190(13) 0.29298(11) -0.27040(19) 0.0504(5) Uani 1 1 d .
H22A H -0.6518 0.2894 -0.1923 0.076 Uiso 1 1 calc R
C31 C 0.5604(3) 0.0482(3) 0.8159(4) 0.0774(11) Uani 1 1 d .
H31A H 0.4976 0.0251 0.7986 0.093 Uiso 1 1 calc R
C32 C 0.5664(3) 0.1209(2) 0.7877(3) 0.0689(10) Uani 1 1 d .
H32A H 0.5077 0.1484 0.7535 0.083 Uiso 1 1 calc R
C33 C 0.6561(3) 0.15346(19) 0.8085(3) 0.0655(9) Uani 1 1 d .
H33A H 0.6600 0.2036 0.7862 0.079 Uiso 1 1 calc R
C34 C 0.7413(2) 0.1153(2) 0.8612(3) 0.0608(9) Uani 1 1 d .
H34A H 0.8038 0.1388 0.8765 0.073 Uiso 1 1 calc R
C35 C 0.7356(2) 0.0426(2) 0.8917(3) 0.0628(9) Uani 1 1 d .
H35A H 0.7944 0.0157 0.9285 0.075 Uiso 1 1 calc R
C36 C 0.6446(3) 0.00851(18) 0.8690(3) 0.0698(10) Uani 1 1 d .
H36A H 0.6404 -0.0418 0.8898 0.084 Uiso 1 1 calc R
C42 C 1.0184(2) 0.07091(18) 0.9705(4) 0.0632(9) Uani 1 1 d .
H42A H 1.0310 0.1201 0.9498 0.076 Uiso 1 1 calc R
C41 C 1.0069(2) 0.0198(2) 0.8618(4) 0.0703(10) Uani 1 1 d .
H41A H 1.0119 0.0336 0.7659 0.105 Uiso 1 1 calc R
C43 C 1.0118(2) 0.05118(19) 1.1088(4) 0.0661(9) Uani 1 1 d .
H43A H 1.0202 0.0866 1.1845 0.099 Uiso 1 1 calc R

loop_
_atom_site_aniso_label
_atom_site_aniso_U_11
_atom_site_aniso_U_22
_atom_site_aniso_U_33
_atom_site_aniso_U_23
_atom_site_aniso_U_13
_atom_site_aniso_U_12
Br1 0.0510(2) 0.0530(2) 0.0706(2) 0.01522(17) 0.00285(15) 0.01195(16)
C2 0.0435(16) 0.0371(17) 0.0448(16) 0.0011(13) 0.0065(13) 0.0066(14)
C3 0.0341(15) 0.0467(19) 0.0538(18) 0.0064(15) 0.0140(13) 0.0005(13)
C4 0.0432(16) 0.0440(18) 0.0478(16) 0.0097(14) 0.0179(13) 0.0030(13)
C5 0.0376(15) 0.0324(16) 0.0334(14) -0.0034(12) 0.0101(11) 0.0014(12)
C6 0.0387(16) 0.0439(19) 0.0626(19) 0.0099(15) 0.0032(14) -0.0066(14)
C7 0.0501(18) 0.0409(18) 0.065(2) 0.0153(15) 0.0070(15) -0.0011(14)
C8 0.0397(15) 0.0389(17) 0.0303(14) -0.0003(12) 0.0106(11) -0.0008(12)
C9 0.0282(13) 0.0326(16) 0.0368(16) 0.0007(12) 0.0045(11) -0.0013(11)
C10 0.0381(15) 0.0377(17) 0.0326(15) 0.0064(12) 0.0047(11) 0.0030(12)
C11 0.0381(15) 0.0420(18) 0.0337(15) 0.0023(13) 0.0039(11) 0.0001(13)
C12 0.0249(13) 0.0318(16) 0.0467(17) -0.0002(13) 0.0056(11) -0.0028(11)
C13 0.0412(15) 0.0389(18) 0.0408(17) 0.0067(13) 0.0017(12) -0.0008(13)
C14 0.0409(15) 0.0431(19) 0.0332(15) 0.0009(13) 0.0013(12) -0.0017(13)
O15 0.0460(11) 0.0304(11) 0.0437(11) 0.0017(9) 0.0040(9) -0.0001(9)
C16 0.0374(15) 0.0334(16) 0.0328(15) 0.0003(12) 0.0048(12) 0.0003(12)
C17 0.0473(17) 0.0457(18) 0.0384(16) -0.0051(14) 0.0120(13) -0.0012(14)
C18 0.0518(18) 0.051(2) 0.0392(16) -0.0102(14) 0.0024(14) -0.0075(15)
C19 0.0403(16) 0.0320(16) 0.0461(17) -0.0034(13) 0.0036(13) -0.0031(13)
C20 0.0459(16) 0.0474(18) 0.0379(16) -0.0063(14) 0.0124(13) -0.0067(14)
C21 0.0447(16) 0.0507(19) 0.0323(15) -0.0092(13) 0.0060(12) -0.0108(14)
O22 0.0430(11) 0.0539(13) 0.0539(12) -0.0160(10) 0.0100(9) -0.0160(10)
C31 0.059(2) 0.109(4) 0.060(2) -0.021(2) 0.0056(18) -0.020(2)
C32 0.066(2) 0.091(3) 0.0423(19) -0.0057(19) -0.0018(16) 0.014(2)
C33 0.081(3) 0.068(3) 0.046(2) 0.0013(16) 0.0129(18) 0.003(2)
C34 0.062(2) 0.075(3) 0.0481(19) -0.0064(18) 0.0178(16) -0.0093(19)
C35 0.067(2) 0.077(3) 0.0429(19) -0.0067(18) 0.0084(16) 0.012(2)
C36 0.097(3) 0.060(2) 0.051(2) -0.0092(17) 0.0140(19) -0.016(2)
C42 0.074(2) 0.046(2) 0.070(2) 0.0076(19) 0.0174(18) 0.0000(17)
C41 0.095(3) 0.069(3) 0.049(2) 0.006(2) 0.0199(18) 0.002(2)
C43 0.077(2) 0.064(3) 0.055(2) -0.0140(18) 0.0099(17) -0.0004(19)

loop_
_atom_type_symbol
_atom_type_description
_atom_type_scat_dispersion_real
_atom_type_scat_dispersion_imag
_atom_type_scat_source
C C 0.0033 0.0016 'International Tables Vol C Tables 4.2.6.8 and 6.1.1.4'
H H 0.0000 0.0000 'International Tables Vol C Tables 4.2.6.8 and 6.1.1.4'
O O 0.0106 0.0060 'International Tables Vol C Tables 4.2.6.8 and 6.1.1.4'
Br Br -0.2901 2.4595 'International Tables Vol C Tables 4.2.6.8 and 6.1.1.4'

loop_
_geom_angle_atom_site_label_1
_geom_angle_atom_site_label_2
_geom_angle_atom_site_label_3
_geom_angle
_geom_angle_site_symmetry_3
C3 C2 C7 121.2(2) .
C3 C2 Br1 118.9(2) .
C7 C2 Br1 119.9(2) .
C2 C3 C4 118.7(2) .
C3 C4 C5 122.0(3) .
C6 C5 C4 117.1(2) .
C6 C5 C8 124.7(2) .
C4 C5 C8 118.2(2) .
C5 C6 C7 122.0(3) .
C2 C7 C6 118.9(3) .
C5 C8 C9 112.6(2) .
C5 C8 C16 114.6(2) .
C9 C8 C16 109.7(2) .
C10 C9 C14 117.9(2) .
C10 C9 C8 122.2(2) .
C14 C9 C8 119.8(2) .
C9 C10 C11 121.1(2) .
C12 C11 C10 120.1(2) .
C11 C12 O15 117.8(2) .
C11 C12 C13 119.4(2) .
O15 C12 C13 122.7(2) .
C14 C13 C12 119.9(2) .
C13 C14 C9 121.5(2) .
C17 C16 C21 118.0(2) .
C17 C16 C8 120.9(2) .
C21 C16 C8 121.1(2) .
C16 C17 C18 121.1(3) .
C19 C18 C17 119.9(2) .
C18 C19 C20 120.1(2) .
C18 C19 O22 118.1(2) .
C20 C19 O22 121.8(3) .
C19 C20 C21 119.4(3) .
C16 C21 C20 121.5(2) .
C32 C31 C36 120.5(3) .
C33 C32 C31 119.8(3) .
C32 C33 C34 121.0(3) .
C33 C34 C35 119.4(3) .
C34 C35 C36 120.2(3) .
C31 C36 C35 119.1(3) .
C41 C42 C43 120.0(3) .
C42 C41 C43 120.1(3) 3_757
C42 C43 C41 119.9(3) 3_757

loop_
_geom_bond_atom_site_label_1
_geom_bond_atom_site_label_2
_geom_bond_distance
_geom_bond_site_symmetry_2
Br1 C2 1.904(2) .
C2 C3 1.367(4) .
C2 C7 1.369(4) .
C3 C4 1.382(3) .
C4 C5 1.390(3) .
C5 C6 1.373(3) .
C5 C8 1.521(3) .
C6 C7 1.387(4) .
C8 C9 1.520(3) .
C8 C16 1.529(3) .
C9 C10 1.386(3) .
C9 C14 1.386(3) .
C10 C11 1.393(3) .
C11 C12 1.377(3) .
C12 O15 1.379(3) .
C12 C13 1.388(3) .
C13 C14 1.383(3) .
C16 C17 1.374(3) .
C16 C21 1.381(3) .
C17 C18 1.393(4) .
C18 C19 1.370(4) .
C19 C20 1.372(3) .
C19 O22 1.386(3) .
C20 C21 1.389(3) .
C31 C32 1.370(5) .
C31 C36 1.373(5) .
C32 C33 1.355(5) .
C33 C34 1.367(4) .
C34 C35 1.374(4) .
C35 C36 1.381(4) .
C42 C41 1.368(4) .
C42 C43 1.368(4) .
C41 C43 1.372(4) 3_757
C43 C41 1.372(4) 3_757
